data_4076284
loop_
_publ_author_name
'Choukroun, Robert'
'Lorber, Christian'
'Donnadieu, Bruno'

_publ_section_title
;
 Zwitterionic, Ring-Borylated Vanadium(III) Complexes from [Cp2VCO] and
 B(C6F5)3
;
_journal_issue 6
_journal_name_full Organometallics
_journal_page_first 1434
_journal_paper_doi 10.1021/om034383w
_journal_volume 23
_journal_year 2004
_chemical_formula_sum 'C28 H9 B F15 V'
_chemical_formula_weight 692.10
_chemical_name_systematic
;
 ?
;
_space_group_IT_number 14
_symmetry_space_group_name_Hall '-P 2ybc'
_symmetry_space_group_name_H-M 'P 1 21/c 1'
_atom_sites_solution_hydrogens geom
_atom_sites_solution_primary direct
_atom_sites_solution_secondary difmap
_audit_creation_method SHELXL-97
_cell_angle_alpha 90.00
_cell_angle_beta 94.282(4)
_cell_angle_gamma 90.00
_cell_formula_units_Z 8
_cell_length_a 17.0097(9)
_cell_length_b 15.7871(10)
_cell_length_c 18.8105(10)
_cell_measurement_temperature 180(2)
_cell_volume 5037.2(5)
_computing_structure_refinement 'SHELXL-97 (Sheldrick, 1997)'
_diffrn_ambient_temperature 180(2)
_diffrn_measured_fraction_theta_full 0.925
_diffrn_measured_fraction_theta_max 0.925
_diffrn_radiation_monochromator graphite
_diffrn_radiation_source 'fine-focus sealed tube'
_diffrn_radiation_type MoK\a
_diffrn_radiation_wavelength 0.71073
_diffrn_reflns_av_R_equivalents 0.0499
_diffrn_reflns_av_sigmaI/netI 0.0658
_diffrn_reflns_limit_h_max 24
_diffrn_reflns_limit_h_min -25
_diffrn_reflns_limit_k_max 18
_diffrn_reflns_limit_k_min -22
_diffrn_reflns_limit_l_max 27
_diffrn_reflns_limit_l_min -26
_diffrn_reflns_number 46805
_diffrn_reflns_theta_full 31.79
_diffrn_reflns_theta_max 31.79
_diffrn_reflns_theta_min 3.36
_exptl_absorpt_coefficient_mu 0.525
_exptl_crystal_density_diffrn 1.825
_exptl_crystal_density_method 'not measured'
_exptl_crystal_F_000 2720
_refine_diff_density_max 0.370
_refine_diff_density_min -0.456
_refine_diff_density_rms 0.067
_refine_ls_extinction_method none
_refine_ls_goodness_of_fit_ref 0.926
_refine_ls_hydrogen_treatment mixed
_refine_ls_matrix_type full
_refine_ls_number_parameters 811
_refine_ls_number_reflns 15892
_refine_ls_number_restraints 0
_refine_ls_restrained_S_all 0.926
_refine_ls_R_factor_all 0.0936
_refine_ls_R_factor_gt 0.0483
_refine_ls_shift/su_max 0.009
_refine_ls_shift/su_mean 0.001
_refine_ls_structure_factor_coef Fsqd
_refine_ls_weighting_details 'calc w=1/[\s^2^(Fo^2^)+(0.0604P)^2^+0.0000P] where P=(Fo^2^+2Fc^2^)/3'
_refine_ls_weighting_scheme calc
_refine_ls_wR_factor_gt 0.1094
_refine_ls_wR_factor_ref 0.1269
_reflns_number_gt 8752
_reflns_number_total 15892
_reflns_threshold_expression >2sigma(I)
_cod_data_source_file om034383wsi20031218_034806.cif
_cod_data_source_block 3
_cod_database_code 4076284

loop_
_symmetry_equiv_pos_as_xyz
'x, y, z'
'-x, y+1/2, -z+1/2'
'-x, -y, -z'
'x, -y-1/2, z-1/2'

loop_
_atom_site_label
_atom_site_type_symbol
_atom_site_fract_x
_atom_site_fract_y
_atom_site_fract_z
_atom_site_U_iso_or_equiv
_atom_site_adp_type
_atom_site_occupancy
_atom_site_symmetry_multiplicity
_atom_site_calc_flag
_atom_site_refinement_flags
V1A V 0.86216(2) 0.27576(2) 0.85999(2) 0.03384(10) Uani 1 1 d .
C1A C 0.92131(17) 0.36331(16) 0.78742(17) 0.0540(8) Uani 1 1 d .
H1A H 0.8972 0.3786 0.7420 0.065 Uiso 1 1 calc R
C2A C 0.9117(2) 0.40582(17) 0.8524(2) 0.0730(11) Uani 1 1 d .
H2A H 0.8807 0.4551 0.8580 0.088 Uiso 1 1 calc R
C3A C 0.9560(2) 0.3626(2) 0.90737(19) 0.0734(11) Uani 1 1 d .
H3A H 0.9595 0.3767 0.9566 0.088 Uiso 1 1 calc R
C4A C 0.99400(15) 0.2953(2) 0.87593(14) 0.0534(8) Uani 1 1 d .
H4A H 1.0286 0.2563 0.9008 0.064 Uiso 1 1 calc R
C5A C 0.97335(13) 0.29350(15) 0.80170(13) 0.0377(5) Uani 1 1 d .
C6A C 0.73365(14) 0.25519(17) 0.87545(14) 0.0430(6) Uani 1 1 d .
H6A H 0.6947 0.2605 0.8368 0.052 Uiso 1 1 calc R
C7A C 0.76090(15) 0.32015(17) 0.92191(15) 0.0471(6) Uani 1 1 d .
H7A H 0.7436 0.3774 0.9207 0.057 Uiso 1 1 calc R
C8A C 0.81858(16) 0.28490(17) 0.97069(13) 0.0450(6) Uani 1 1 d .
H8A H 0.8475 0.3148 1.0079 0.054 Uiso 1 1 calc R
C9A C 0.82628(15) 0.19870(17) 0.95549(13) 0.0436(6) Uani 1 1 d .
H9A H 0.8605 0.1597 0.9808 0.052 Uiso 1 1 calc R
C10A C 0.77461(14) 0.18038(16) 0.89655(13) 0.0407(6) Uani 1 1 d .
H10A H 0.7680 0.1266 0.8743 0.049 Uiso 1 1 calc R
C11A C 1.04343(12) 0.30415(14) 0.68532(11) 0.0289(4) Uani 1 1 d .
C12A C 1.09816(12) 0.36488(14) 0.71112(11) 0.0295(5) Uani 1 1 d .
C13A C 1.12778(13) 0.42778(14) 0.67052(13) 0.0336(5) Uani 1 1 d .
C14A C 1.10354(14) 0.43440(14) 0.59947(13) 0.0360(5) Uani 1 1 d .
C15A C 1.04868(15) 0.37829(15) 0.57126(12) 0.0370(5) Uani 1 1 d .
C16A C 1.02024(13) 0.31605(14) 0.61389(12) 0.0331(5) Uani 1 1 d .
C21A C 1.07791(13) 0.16970(14) 0.77802(11) 0.0304(5) Uani 1 1 d .
C22A C 1.15653(13) 0.16409(14) 0.76300(11) 0.0327(5) Uani 1 1 d .
C23A C 1.21036(14) 0.10817(15) 0.79500(13) 0.0368(5) Uani 1 1 d .
C24A C 1.18580(15) 0.05087(15) 0.84446(12) 0.0401(6) Uani 1 1 d .
C25A C 1.10848(15) 0.05119(15) 0.85949(12) 0.0390(5) Uani 1 1 d .
C26A C 1.05730(13) 0.10903(15) 0.82717(12) 0.0353(5) Uani 1 1 d .
C31A C 0.94544(12) 0.16875(13) 0.69934(11) 0.0284(4) Uani 1 1 d .
C32A C 0.96905(12) 0.11360(14) 0.64693(11) 0.0302(5) Uani 1 1 d .
C33A C 0.92053(13) 0.05624(14) 0.61099(12) 0.0327(5) Uani 1 1 d .
C34A C 0.84319(13) 0.04856(14) 0.62772(12) 0.0346(5) Uani 1 1 d .
C35A C 0.81579(13) 0.10077(14) 0.67856(12) 0.0329(5) Uani 1 1 d .
C36A C 0.86766(13) 0.15791(14) 0.71200(11) 0.0296(5) Uani 1 1 d .
B1A B 1.00963(14) 0.23345(16) 0.74104(13) 0.0295(5) Uani 1 1 d .
F12A F 1.12613(7) 0.36238(8) 0.78073(6) 0.0374(3) Uani 1 1 d .
F13A F 1.18195(8) 0.48347(8) 0.69929(7) 0.0439(3) Uani 1 1 d .
F14A F 1.13242(9) 0.49609(9) 0.55968(8) 0.0514(4) Uani 1 1 d .
F15A F 1.02230(10) 0.38370(9) 0.50225(7) 0.0529(4) Uani 1 1 d .
F16A F 0.96429(9) 0.26588(9) 0.58018(7) 0.0464(4) Uani 1 1 d .
F22A F 1.18512(7) 0.21498(8) 0.71296(7) 0.0382(3) Uani 1 1 d .
F23A F 1.28563(8) 0.10745(9) 0.77827(8) 0.0507(4) Uani 1 1 d .
F24A F 1.23760(10) -0.00384(10) 0.87658(9) 0.0593(4) Uani 1 1 d .
F25A F 1.08339(10) -0.00663(9) 0.90589(8) 0.0558(4) Uani 1 1 d .
F26A F 0.98096(8) 0.10438(9) 0.84448(7) 0.0468(4) Uani 1 1 d .
F32A F 1.04381(7) 0.11834(9) 0.62746(7) 0.0407(3) Uani 1 1 d .
F33A F 0.94576(8) 0.00903(8) 0.55783(7) 0.0453(3) Uani 1 1 d .
F34A F 0.79576(9) -0.00862(9) 0.59414(8) 0.0548(4) Uani 1 1 d .
F35A F 0.74077(8) 0.09587(10) 0.69558(8) 0.0477(4) Uani 1 1 d .
F36A F 0.83310(7) 0.20689(9) 0.76253(7) 0.0446(4) Uani 1 1 d .
V1B V 0.40777(2) 0.40417(2) 0.840676(18) 0.02686(9) Uani 1 1 d .
C1B C 0.49767(14) 0.40763(16) 0.93443(11) 0.0380(5) Uani 1 1 d .
H1B H 0.5333 0.3620 0.9443 0.046 Uiso 1 1 calc R
C2B C 0.51052(15) 0.47804(17) 0.89200(12) 0.0436(6) Uani 1 1 d .
H2B H 0.5565 0.4885 0.8676 0.052 Uiso 1 1 calc R
C3B C 0.44473(19) 0.53035(17) 0.89142(14) 0.0541(8) Uani 1 1 d .
H3B H 0.4382 0.5826 0.8666 0.065 Uiso 1 1 calc R
C4B C 0.39025(17) 0.49358(18) 0.93307(14) 0.0529(7) Uani 1 1 d .
H4B H 0.3402 0.5163 0.9419 0.063 Uiso 1 1 calc R
C5B C 0.42221(15) 0.41645(17) 0.96002(12) 0.0420(6) Uani 1 1 d .
H5B H 0.3975 0.3777 0.9899 0.050 Uiso 1 1 calc R
C6B C 0.38525(16) 0.26654(14) 0.86202(12) 0.0402(6) Uani 1 1 d .
H6B H 0.4006 0.2412 0.9067 0.048 Uiso 1 1 calc R
C7B C 0.31262(14) 0.30524(15) 0.84314(12) 0.0390(6) Uani 1 1 d .
H7B H 0.2697 0.3100 0.8724 0.047 Uiso 1 1 calc R
C8B C 0.31454(13) 0.33556(14) 0.77353(11) 0.0315(5) Uani 1 1 d .
H8B H 0.2728 0.3649 0.7477 0.038 Uiso 1 1 calc R
C9B C 0.38930(12) 0.31559(12) 0.74694(10) 0.0265(4) Uani 1 1 d .
C10B C 0.43176(14) 0.27190(13) 0.80275(12) 0.0340(5) Uani 1 1 d .
H10B H 0.4834 0.2496 0.8009 0.041 Uiso 1 1 calc R
C11B C 0.40407(12) 0.43002(13) 0.63767(11) 0.0279(4) Uani 1 1 d .
C12B C 0.40105(12) 0.50037(13) 0.68033(11) 0.0285(4) Uani 1 1 d .
C13B C 0.40650(13) 0.58339(14) 0.65835(12) 0.0330(5) Uani 1 1 d .
C14B C 0.41260(14) 0.59945(15) 0.58739(13) 0.0394(6) Uani 1 1 d .
C15B C 0.41320(14) 0.53246(16) 0.54086(12) 0.0386(6) Uani 1 1 d .
C16B C 0.41025(13) 0.45104(15) 0.56626(11) 0.0335(5) Uani 1 1 d .
C21B C 0.50692(12) 0.31196(12) 0.65598(11) 0.0270(4) Uani 1 1 d .
C22B C 0.56459(13) 0.35438(13) 0.69816(11) 0.0302(5) Uani 1 1 d .
C23B C 0.64493(13) 0.34713(14) 0.69281(12) 0.0345(5) Uani 1 1 d .
C24B C 0.67180(13) 0.29532(15) 0.64102(13) 0.0367(5) Uani 1 1 d .
C25B C 0.61788(14) 0.25224(14) 0.59662(12) 0.0339(5) Uani 1 1 d .
C26B C 0.53851(13) 0.26165(13) 0.60429(12) 0.0306(5) Uani 1 1 d .
C31B C 0.34947(13) 0.26545(14) 0.62125(12) 0.0334(5) Uani 1 1 d .
C32B C 0.35476(14) 0.17880(15) 0.63494(13) 0.0399(6) Uani 1 1 d .
C33B C 0.30024(16) 0.11938(17) 0.60914(15) 0.0502(7) Uani 1 1 d .
C34B C 0.23666(17) 0.1450(2) 0.56510(16) 0.0599(9) Uani 1 1 d .
C35B C 0.22806(15) 0.2289(2) 0.54878(14) 0.0554(8) Uani 1 1 d .
C36B C 0.28361(14) 0.28740(17) 0.57828(12) 0.0414(6) Uani 1 1 d .
B1B B 0.41224(14) 0.33052(15) 0.66493(12) 0.0268(5) Uani 1 1 d .
F12B F 0.39408(8) 0.49345(7) 0.75292(6) 0.0341(3) Uani 1 1 d .
F13B F 0.40492(8) 0.64733(8) 0.70558(7) 0.0434(3) Uani 1 1 d .
F14B F 0.41896(9) 0.67946(9) 0.56387(8) 0.0542(4) Uani 1 1 d .
F15B F 0.41819(9) 0.54705(10) 0.47071(7) 0.0552(4) Uani 1 1 d .
F16B F 0.41638(9) 0.38797(9) 0.51834(7) 0.0444(3) Uani 1 1 d .
F22B F 0.54317(8) 0.40981(8) 0.74835(7) 0.0394(3) Uani 1 1 d .
F23B F 0.69603(8) 0.39057(10) 0.73663(8) 0.0485(4) Uani 1 1 d .
F24B F 0.74958(8) 0.28686(10) 0.63404(8) 0.0518(4) Uani 1 1 d .
F25B F 0.64336(8) 0.20124(8) 0.54566(8) 0.0459(4) Uani 1 1 d .
F26B F 0.48975(8) 0.21912(8) 0.55650(7) 0.0412(3) Uani 1 1 d .
F32B F 0.41610(8) 0.14830(8) 0.67720(8) 0.0453(3) Uani 1 1 d .
F33B F 0.30806(10) 0.03685(10) 0.62587(11) 0.0736(6) Uani 1 1 d .
F34B F 0.18275(10) 0.08816(13) 0.53952(11) 0.0891(7) Uani 1 1 d .
F35B F 0.16625(10) 0.25625(13) 0.50650(9) 0.0779(6) Uani 1 1 d .
F36B F 0.26691(8) 0.36957(11) 0.56244(8) 0.0530(4) Uani 1 1 d .

loop_
_atom_site_aniso_label
_atom_site_aniso_U_11
_atom_site_aniso_U_22
_atom_site_aniso_U_33
_atom_site_aniso_U_23
_atom_site_aniso_U_13
_atom_site_aniso_U_12
V1A 0.0300(2) 0.0367(2) 0.0359(2) -0.01097(17) 0.00960(16) -0.00640(16)
C1A 0.0595(18) 0.0344(14) 0.0732(19) -0.0036(13) 0.0381(15) -0.0040(13)
C2A 0.086(2) 0.0305(14) 0.111(3) -0.0236(17) 0.068(2) -0.0193(15)
C3A 0.072(2) 0.081(2) 0.072(2) -0.046(2) 0.0390(18) -0.0444(19)
C4A 0.0345(13) 0.081(2) 0.0458(15) -0.0264(14) 0.0126(11) -0.0254(13)
C5A 0.0328(12) 0.0395(13) 0.0424(13) -0.0110(11) 0.0134(10) -0.0132(10)
C6A 0.0301(12) 0.0551(16) 0.0443(14) 0.0034(12) 0.0047(10) -0.0053(11)
C7A 0.0440(15) 0.0401(14) 0.0604(17) -0.0023(13) 0.0251(13) 0.0052(12)
C8A 0.0476(15) 0.0534(16) 0.0355(13) -0.0122(12) 0.0136(11) -0.0080(13)
C9A 0.0396(14) 0.0468(15) 0.0449(14) 0.0026(12) 0.0067(11) -0.0017(11)
C10A 0.0358(13) 0.0409(14) 0.0464(14) -0.0048(11) 0.0104(11) -0.0095(11)
C11A 0.0253(10) 0.0305(11) 0.0315(11) -0.0033(9) 0.0064(8) -0.0011(9)
C12A 0.0285(11) 0.0298(11) 0.0307(11) -0.0032(9) 0.0049(8) 0.0006(9)
C13A 0.0299(12) 0.0245(11) 0.0462(13) -0.0057(10) 0.0021(10) -0.0031(9)
C14A 0.0395(13) 0.0266(11) 0.0428(13) 0.0069(10) 0.0100(10) -0.0010(10)
C15A 0.0460(14) 0.0335(12) 0.0315(12) 0.0026(10) 0.0024(10) 0.0007(11)
C16A 0.0331(12) 0.0296(12) 0.0368(12) -0.0039(10) 0.0034(9) -0.0038(9)
C21A 0.0323(11) 0.0334(12) 0.0255(10) -0.0023(9) 0.0026(8) -0.0083(9)
C22A 0.0366(12) 0.0312(12) 0.0307(11) -0.0009(9) 0.0057(9) -0.0058(10)
C23A 0.0345(13) 0.0362(13) 0.0401(13) -0.0045(10) 0.0052(10) -0.0003(10)
C24A 0.0473(15) 0.0352(13) 0.0369(13) -0.0011(10) -0.0019(11) 0.0056(11)
C25A 0.0495(15) 0.0354(13) 0.0320(12) 0.0038(10) 0.0027(10) -0.0071(11)
C26A 0.0313(12) 0.0430(14) 0.0319(12) -0.0011(10) 0.0043(9) -0.0105(10)
C31A 0.0274(11) 0.0299(11) 0.0280(10) 0.0010(9) 0.0031(8) -0.0021(9)
C32A 0.0259(11) 0.0329(12) 0.0321(11) 0.0023(9) 0.0035(8) 0.0014(9)
C33A 0.0368(12) 0.0282(12) 0.0327(11) -0.0056(9) -0.0006(9) 0.0061(9)
C34A 0.0350(12) 0.0305(12) 0.0370(12) -0.0023(9) -0.0064(10) -0.0044(10)
C35A 0.0249(11) 0.0415(13) 0.0319(11) 0.0015(10) 0.0001(8) -0.0043(10)
C36A 0.0303(11) 0.0344(12) 0.0244(10) -0.0035(9) 0.0032(8) -0.0012(9)
B1A 0.0251(12) 0.0325(13) 0.0315(13) -0.0029(10) 0.0056(9) -0.0052(10)
F12A 0.0348(7) 0.0440(8) 0.0331(7) -0.0032(6) 0.0005(5) -0.0085(6)
F13A 0.0448(8) 0.0339(7) 0.0526(9) -0.0020(6) 0.0015(6) -0.0122(6)
F14A 0.0636(10) 0.0377(8) 0.0534(9) 0.0147(7) 0.0068(7) -0.0103(7)
F15A 0.0700(11) 0.0527(9) 0.0343(8) 0.0093(7) -0.0069(7) -0.0105(8)
F16A 0.0530(9) 0.0472(8) 0.0369(8) 0.0037(6) -0.0104(6) -0.0177(7)
F22A 0.0313(7) 0.0405(8) 0.0445(8) 0.0049(6) 0.0130(6) -0.0015(6)
F23A 0.0342(8) 0.0516(9) 0.0676(10) 0.0057(7) 0.0119(7) 0.0094(7)
F24A 0.0651(11) 0.0511(10) 0.0606(10) 0.0120(8) -0.0013(8) 0.0182(8)
F25A 0.0723(11) 0.0474(9) 0.0481(9) 0.0155(7) 0.0081(8) -0.0080(8)
F26A 0.0371(8) 0.0595(10) 0.0445(8) 0.0107(7) 0.0079(6) -0.0136(7)
F32A 0.0290(7) 0.0508(8) 0.0436(8) -0.0111(6) 0.0109(6) 0.0008(6)
F33A 0.0477(9) 0.0401(8) 0.0474(8) -0.0165(6) -0.0005(6) 0.0086(6)
F34A 0.0470(9) 0.0515(9) 0.0639(10) -0.0227(8) -0.0081(7) -0.0118(7)
F35A 0.0260(7) 0.0685(10) 0.0486(8) -0.0084(7) 0.0028(6) -0.0137(7)
F36A 0.0276(7) 0.0666(10) 0.0404(8) -0.0225(7) 0.0078(6) -0.0054(6)
V1B 0.03073(19) 0.02551(19) 0.02364(17) -0.00140(14) -0.00259(14) 0.00125(15)
C1B 0.0369(13) 0.0468(14) 0.0287(11) -0.0027(10) -0.0087(9) 0.0056(11)
C2B 0.0465(15) 0.0512(16) 0.0318(12) -0.0090(11) -0.0054(10) -0.0154(12)
C3B 0.083(2) 0.0361(15) 0.0395(14) -0.0103(11) -0.0210(14) 0.0012(14)
C4B 0.0519(17) 0.0588(18) 0.0451(15) -0.0275(13) -0.0163(13) 0.0194(14)
C5B 0.0444(14) 0.0576(16) 0.0234(11) -0.0062(10) -0.0009(10) -0.0046(12)
C6B 0.0575(16) 0.0304(13) 0.0323(12) 0.0029(10) 0.0006(11) -0.0065(11)
C7B 0.0410(14) 0.0406(14) 0.0368(13) -0.0044(10) 0.0120(10) -0.0131(11)
C8B 0.0272(11) 0.0361(12) 0.0312(11) -0.0079(9) 0.0026(9) -0.0047(9)
C9B 0.0316(11) 0.0203(10) 0.0273(10) -0.0035(8) 0.0009(8) -0.0046(8)
C10B 0.0415(13) 0.0218(11) 0.0385(12) 0.0019(9) 0.0016(10) 0.0035(9)
C11B 0.0232(10) 0.0303(11) 0.0302(11) -0.0003(9) 0.0023(8) 0.0017(8)
C12B 0.0276(11) 0.0309(12) 0.0268(10) 0.0039(9) -0.0003(8) 0.0034(9)
C13B 0.0309(12) 0.0260(11) 0.0421(13) 0.0017(10) 0.0034(9) 0.0037(9)
C14B 0.0365(13) 0.0329(13) 0.0496(14) 0.0151(11) 0.0086(11) 0.0059(10)
C15B 0.0352(12) 0.0508(15) 0.0310(12) 0.0136(11) 0.0105(9) 0.0090(11)
C16B 0.0310(12) 0.0400(13) 0.0297(11) -0.0017(10) 0.0050(9) 0.0050(10)
C21B 0.0320(11) 0.0195(10) 0.0300(10) -0.0006(8) 0.0048(8) 0.0005(8)
C22B 0.0310(11) 0.0271(11) 0.0329(11) -0.0019(9) 0.0052(9) 0.0005(9)
C23B 0.0282(11) 0.0380(13) 0.0366(12) 0.0028(10) -0.0016(9) -0.0022(10)
C24B 0.0279(11) 0.0373(13) 0.0462(14) 0.0117(11) 0.0126(10) 0.0066(10)
C25B 0.0391(13) 0.0248(11) 0.0395(13) 0.0036(9) 0.0153(10) 0.0065(10)
C26B 0.0337(12) 0.0240(11) 0.0348(12) -0.0018(9) 0.0082(9) -0.0004(9)
C31B 0.0320(12) 0.0384(13) 0.0305(11) -0.0130(10) 0.0083(9) -0.0050(10)
C32B 0.0361(13) 0.0400(14) 0.0455(14) -0.0160(11) 0.0153(11) -0.0085(11)
C33B 0.0426(15) 0.0448(15) 0.0665(18) -0.0312(13) 0.0258(13) -0.0159(12)
C34B 0.0436(16) 0.071(2) 0.0681(19) -0.0489(17) 0.0219(14) -0.0232(15)
C35B 0.0308(13) 0.092(2) 0.0437(15) -0.0301(15) 0.0021(11) -0.0056(14)
C36B 0.0351(13) 0.0570(17) 0.0327(12) -0.0154(11) 0.0061(10) -0.0031(12)
B1B 0.0275(12) 0.0273(12) 0.0256(11) -0.0058(9) 0.0021(9) -0.0004(10)
F12B 0.0514(8) 0.0247(6) 0.0257(6) -0.0021(5) -0.0006(5) 0.0044(6)
F13B 0.0532(9) 0.0229(7) 0.0540(9) -0.0006(6) 0.0032(7) 0.0026(6)
F14B 0.0616(10) 0.0378(8) 0.0658(10) 0.0246(7) 0.0208(8) 0.0084(7)
F15B 0.0630(10) 0.0672(10) 0.0376(8) 0.0201(7) 0.0174(7) 0.0124(8)
F16B 0.0558(9) 0.0513(9) 0.0269(7) -0.0055(6) 0.0087(6) 0.0048(7)
F22B 0.0337(7) 0.0439(8) 0.0409(7) -0.0170(6) 0.0042(6) -0.0027(6)
F23B 0.0317(7) 0.0616(10) 0.0511(9) -0.0047(7) -0.0043(6) -0.0061(7)
F24B 0.0295(7) 0.0606(10) 0.0665(10) 0.0072(8) 0.0121(7) 0.0106(7)
F25B 0.0487(8) 0.0372(8) 0.0551(9) -0.0061(7) 0.0255(7) 0.0056(6)
F26B 0.0439(8) 0.0375(8) 0.0436(8) -0.0169(6) 0.0120(6) -0.0066(6)
F32B 0.0476(9) 0.0283(7) 0.0616(9) -0.0075(6) 0.0151(7) -0.0025(6)
F33B 0.0679(11) 0.0409(9) 0.1164(15) -0.0346(10) 0.0368(10) -0.0226(8)
F34B 0.0539(11) 0.1098(15) 0.1063(15) -0.0754(13) 0.0231(10) -0.0412(11)
F35B 0.0409(9) 0.1273(17) 0.0632(11) -0.0391(11) -0.0124(8) -0.0014(10)
F36B 0.0381(8) 0.0699(11) 0.0493(9) -0.0038(8) -0.0076(6) 0.0034(7)

loop_
_atom_type_symbol
_atom_type_description
_atom_type_scat_dispersion_real
_atom_type_scat_dispersion_imag
_atom_type_scat_source
C C 0.0033 0.0016 'International Tables Vol C Tables 4.2.6.8 and 6.1.1.4'
H H 0.0000 0.0000 'International Tables Vol C Tables 4.2.6.8 and 6.1.1.4'
B B 0.0013 0.0007 'International Tables Vol C Tables 4.2.6.8 and 6.1.1.4'
F F 0.0171 0.0103 'International Tables Vol C Tables 4.2.6.8 and 6.1.1.4'
V V 0.3005 0.5294 'International Tables Vol C Tables 4.2.6.8 and 6.1.1.4'

loop_
_geom_angle_atom_site_label_1
_geom_angle_atom_site_label_2
_geom_angle_atom_site_label_3
_geom_angle
F36A V1A C2A 118.28(11)
F36A V1A C1A 82.97(9)
C2A V1A C1A 36.96(10)
F36A V1A C3A 139.34(9)
C2A V1A C3A 36.78(13)
C1A V1A C3A 61.56(13)
F36A V1A C6A 82.76(8)
C2A V1A C6A 121.13(11)
C1A V1A C6A 130.88(11)
C3A V1A C6A 135.06(10)
F36A V1A C10A 78.95(8)
C2A V1A C10A 153.40(10)
C1A V1A C10A 159.21(11)
C3A V1A C10A 138.88(12)
C6A V1A C10A 36.51(9)
F36A V1A C4A 110.08(7)
C2A V1A C4A 60.47(13)
C1A V1A C4A 60.62(12)
C3A V1A C4A 36.21(11)
C6A V1A C4A 164.99(10)
C10A V1A C4A 136.02(11)
F36A V1A C7A 117.32(8)
C2A V1A C7A 93.08(10)
C1A V1A C7A 121.21(10)
C3A V1A C7A 98.81(11)
C6A V1A C7A 36.25(9)
C10A V1A C7A 60.35(9)
C4A V1A C7A 132.49(10)
F36A V1A C8A 137.99(8)
C2A V1A C8A 98.71(11)
C1A V1A C8A 135.65(10)
C3A V1A C8A 82.40(10)
C6A V1A C8A 60.19(10)
C10A V1A C8A 59.66(9)
C4A V1A C8A 104.99(10)
C7A V1A C8A 36.21(9)
F36A V1A C5A 78.36(7)
C2A V1A C5A 61.53(9)
C1A V1A C5A 36.89(9)
C3A V1A C5A 61.46(9)
C6A V1A C5A 158.65(9)
C10A V1A C5A 145.03(9)
C4A V1A C5A 36.35(9)
C7A V1A C5A 154.61(9)
C8A V1A C5A 140.92(9)
F36A V1A C9A 109.96(8)
C2A V1A C9A 131.62(12)
C1A V1A C9A 165.15(11)
C3A V1A C9A 103.72(12)
C6A V1A C9A 60.23(9)
C10A V1A C9A 35.64(9)
C4A V1A C9A 106.74(10)
C7A V1A C9A 60.18(9)
C8A V1A C9A 35.75(9)
C5A V1A C9A 136.38(10)
C2A C1A C5A 108.3(3)
C2A C1A V1A 71.29(15)
C5A C1A V1A 73.05(14)
C3A C2A C1A 108.3(3)
C3A C2A V1A 72.02(17)
C1A C2A V1A 71.75(15)
C4A C3A C2A 107.2(3)
C4A C3A V1A 72.78(15)
C2A C3A V1A 71.20(18)
C3A C4A C5A 110.1(3)
C3A C4A V1A 71.01(17)
C5A C4A V1A 72.28(14)
C4A C5A C1A 106.0(2)
C4A C5A B1A 128.3(2)
C1A C5A B1A 125.2(2)
C4A C5A V1A 71.37(13)
C1A C5A V1A 70.07(13)
B1A C5A V1A 129.39(14)
C7A C6A C10A 107.6(2)
C7A C6A V1A 72.31(14)
C10A C6A V1A 72.15(14)
C6A C7A C8A 107.4(2)
C6A C7A V1A 71.44(14)
C8A C7A V1A 72.10(14)
C9A C8A C7A 108.8(2)
C9A C8A V1A 73.04(14)
C7A C8A V1A 71.70(14)
C10A C9A C8A 107.6(2)
C10A C9A V1A 71.04(14)
C8A C9A V1A 71.21(14)
C9A C10A C6A 108.6(2)
C9A C10A V1A 73.33(14)
C6A C10A V1A 71.34(14)
C16A C11A C12A 112.20(19)
C16A C11A B1A 128.02(19)
C12A C11A B1A 119.62(19)
F12A C12A C13A 116.14(19)
F12A C12A C11A 119.36(18)
C13A C12A C11A 124.5(2)
F13A C13A C12A 120.9(2)
F13A C13A C14A 119.0(2)
C12A C13A C14A 120.1(2)
F14A C14A C15A 121.4(2)
F14A C14A C13A 120.1(2)
C15A C14A C13A 118.4(2)
F15A C15A C14A 120.2(2)
F15A C15A C16A 120.1(2)
C14A C15A C16A 119.7(2)
F16A C16A C15A 114.1(2)
F16A C16A C11A 120.85(19)
C15A C16A C11A 125.1(2)
C22A C21A C26A 112.6(2)
C22A C21A B1A 127.62(19)
C26A C21A B1A 119.64(19)
F22A C22A C23A 114.98(19)
F22A C22A C21A 120.3(2)
C23A C22A C21A 124.8(2)
F23A C23A C22A 121.2(2)
F23A C23A C24A 119.6(2)
C22A C23A C24A 119.2(2)
F24A C24A C25A 121.2(2)
F24A C24A C23A 120.1(2)
C25A C24A C23A 118.7(2)
F25A C25A C24A 119.1(2)
F25A C25A C26A 121.0(2)
C24A C25A C26A 120.0(2)
F26A C26A C25A 116.2(2)
F26A C26A C21A 119.1(2)
C25A C26A C21A 124.6(2)
C36A C31A C32A 112.11(19)
C36A C31A B1A 127.37(18)
C32A C31A B1A 120.43(18)
F32A C32A C33A 116.59(19)
F32A C32A C31A 118.86(19)
C33A C32A C31A 124.5(2)
F33A C33A C32A 121.3(2)
F33A C33A C34A 118.94(19)
C32A C33A C34A 119.7(2)
F34A C34A C35A 120.7(2)
F34A C34A C33A 120.2(2)
C35A C34A C33A 119.1(2)
F35A C35A C34A 120.75(19)
F35A C35A C36A 121.1(2)
C34A C35A C36A 118.2(2)
C31A C36A C35A 126.5(2)
C31A C36A F36A 120.79(18)
C35A C36A F36A 112.76(18)
C5A B1A C31A 114.75(17)
C5A B1A C21A 110.42(18)
C31A B1A C21A 104.05(17)
C5A B1A C11A 102.50(17)
C31A B1A C11A 111.32(17)
C21A B1A C11A 114.16(17)
C36A F36A V1A 141.28(12)
F12B V1B C8B 81.57(7)
F12B V1B C1B 127.55(7)
C8B V1B C1B 150.32(9)
F12B V1B C6B 138.92(7)
C8B V1B C6B 60.57(9)
C1B V1B C6B 89.91(9)
F12B V1B C5B 134.51(8)
C8B V1B C5B 128.81(9)
C1B V1B C5B 36.59(9)
C6B V1B C5B 84.97(9)
F12B V1B C7B 115.45(7)
C8B V1B C7B 36.29(8)
C1B V1B C7B 116.66(9)
C6B V1B C7B 36.25(9)
C5B V1B C7B 93.69(9)
F12B V1B C10B 111.88(7)
C8B V1B C10B 60.60(8)
C1B V1B C10B 98.18(9)
C6B V1B C10B 36.70(8)
C5B V1B C10B 112.78(9)
C7B V1B C10B 60.74(9)
F12B V1B C9B 78.88(6)
C8B V1B C9B 37.33(7)
C1B V1B C9B 132.53(8)
C6B V1B C9B 61.59(8)
C5B V1B C9B 146.41(9)
C7B V1B C9B 61.80(8)
C10B V1B C9B 36.43(8)
F12B V1B C2B 91.46(8)
C8B V1B C2B 170.85(9)
C1B V1B C2B 36.09(9)
C6B V1B C2B 124.05(10)
C5B V1B C2B 60.33(9)
C7B V1B C2B 152.15(9)
C10B V1B C2B 117.48(9)
C9B V1B C2B 135.51(9)
F12B V1B C4B 99.52(9)
C8B V1B C4B 127.22(9)
C1B V1B C4B 60.38(9)
C6B V1B C4B 115.43(10)
C5B V1B C4B 36.37(10)
C7B V1B C4B 106.21(10)
C10B V1B C4B 148.60(10)
C9B V1B C4B 164.51(9)
C2B V1B C4B 59.62(10)
F12B V1B C3B 76.19(8)
C8B V1B C3B 145.47(10)
C1B V1B C3B 59.95(9)
C6B V1B C3B 144.71(9)
C5B V1B C3B 59.99(10)
C7B V1B C3B 140.75(11)
C10B V1B C3B 153.18(10)
C9B V1B C3B 152.71(9)
C2B V1B C3B 35.70(10)
C4B V1B C3B 35.42(11)
C2B C1B C5B 107.6(2)
C2B C1B V1B 72.35(13)
C5B C1B V1B 71.77(13)
C3B C2B C1B 108.5(2)
C3B C2B V1B 72.93(15)
C1B C2B V1B 71.56(13)
C4B C3B C2B 108.6(2)
C4B C3B V1B 72.25(15)
C2B C3B V1B 71.37(14)
C3B C4B C5B 108.0(2)
C3B C4B V1B 72.34(15)
C5B C4B V1B 70.76(13)
C1B C5B C4B 107.4(2)
C1B C5B V1B 71.65(12)
C4B C5B V1B 72.87(14)
C7B C6B C10B 108.0(2)
C7B C6B V1B 72.05(13)
C10B C6B V1B 71.89(13)
C8B C7B C6B 107.8(2)
C8B C7B V1B 71.09(13)
C6B C7B V1B 71.70(14)
C7B C8B C9B 109.5(2)
C7B C8B V1B 72.62(13)
C9B C8B V1B 72.15(11)
C10B C9B C8B 105.42(18)
C10B C9B B1B 128.89(19)
C8B C9B B1B 125.20(18)
C10B C9B V1B 71.78(12)
C8B C9B V1B 70.53(11)
B1B C9B V1B 128.24(14)
C9B C10B C6B 109.3(2)
C9B C10B V1B 71.79(12)
C6B C10B V1B 71.42(13)
C12B C11B C16B 112.26(19)
C12B C11B B1B 126.33(18)
C16B C11B B1B 120.90(18)
C11B C12B C13B 125.9(2)
C11B C12B F12B 121.50(18)
C13B C12B F12B 112.54(18)
F13B C13B C14B 120.7(2)
F13B C13B C12B 120.6(2)
C14B C13B C12B 118.6(2)
F14B C14B C13B 120.5(2)
F14B C14B C15B 120.6(2)
C13B C14B C15B 118.9(2)
F15B C15B C14B 119.7(2)
F15B C15B C16B 120.5(2)
C14B C15B C16B 119.8(2)
F16B C16B C15B 116.77(19)
F16B C16B C11B 118.8(2)
C15B C16B C11B 124.4(2)
C22B C21B C26B 112.40(19)
C22B C21B B1B 120.49(17)
C26B C21B B1B 126.84(19)
F22B C22B C23B 114.99(19)
F22B C22B C21B 119.61(18)
C23B C22B C21B 125.4(2)
F23B C23B C24B 120.3(2)
F23B C23B C22B 120.8(2)
C24B C23B C22B 118.9(2)
F24B C24B C25B 120.5(2)
F24B C24B C23B 120.6(2)
C25B C24B C23B 118.9(2)
F25B C25B C24B 119.5(2)
F25B C25B C26B 120.6(2)
C24B C25B C26B 119.9(2)
F26B C26B C25B 115.70(18)
F26B C26B C21B 119.76(19)
C25B C26B C21B 124.5(2)
C36B C31B C32B 113.2(2)
C36B C31B B1B 127.0(2)
C32B C31B B1B 119.2(2)
F32B C32B C33B 115.7(2)
F32B C32B C31B 119.6(2)
C33B C32B C31B 124.7(3)
F33B C33B C34B 119.1(2)
F33B C33B C32B 121.6(3)
C34B C33B C32B 119.3(3)
F34B C34B C35B 120.5(3)
F34B C34B C33B 120.3(3)
C35B C34B C33B 119.2(2)
F35B C35B C34B 120.8(3)
F35B C35B C36B 119.8(3)
C34B C35B C36B 119.4(3)
F36B C36B C31B 121.2(2)
F36B C36B C35B 114.7(2)
C31B C36B C35B 124.1(3)
C9B B1B C11B 114.11(16)
C9B B1B C31B 100.86(16)
C11B B1B C31B 113.52(18)
C9B B1B C21B 111.85(17)
C11B B1B C21B 101.30(16)
C31B B1B C21B 115.81(17)
C12B F12B V1B 142.16(11)

loop_
_geom_bond_atom_site_label_1
_geom_bond_atom_site_label_2
_geom_bond_distance
V1A F36A 2.1568(13)
V1A C2A 2.228(3)
V1A C1A 2.234(3)
V1A C3A 2.239(3)
V1A C6A 2.250(2)
V1A C10A 2.261(2)
V1A C4A 2.261(2)
V1A C7A 2.261(2)
V1A C8A 2.267(2)
V1A C5A 2.273(2)
V1A C9A 2.290(3)
C1A C2A 1.414(4)
C1A C5A 1.426(4)
C2A C3A 1.409(5)
C3A C4A 1.398(4)
C4A C5A 1.414(3)
C5A B1A 1.639(3)
C6A C7A 1.403(4)
C6A C10A 1.413(4)
C7A C8A 1.407(4)
C8A C9A 1.399(4)
C9A C10A 1.393(3)
C11A C16A 1.384(3)
C11A C12A 1.398(3)
C11A B1A 1.663(3)
C12A F12A 1.360(2)
C12A C13A 1.371(3)
C13A F13A 1.357(2)
C13A C14A 1.373(3)
C14A F14A 1.344(2)
C14A C15A 1.365(3)
C15A F15A 1.344(3)
C15A C16A 1.379(3)
C16A F16A 1.358(2)
C21A C22A 1.390(3)
C21A C26A 1.394(3)
C21A B1A 1.651(3)
C22A F22A 1.355(2)
C22A C23A 1.378(3)
C23A F23A 1.341(3)
C23A C24A 1.384(3)
C24A F24A 1.344(3)
C24A C25A 1.366(3)
C25A F25A 1.354(3)
C25A C26A 1.372(3)
C26A F26A 1.364(3)
C31A C36A 1.372(3)
C31A C32A 1.397(3)
C31A B1A 1.650(3)
C32A F32A 1.351(2)
C32A C33A 1.369(3)
C33A F33A 1.343(2)
C33A C34A 1.381(3)
C34A F34A 1.337(2)
C34A C35A 1.370(3)
C35A F35A 1.341(2)
C35A C36A 1.380(3)
C36A F36A 1.389(2)
V1B F12B 2.1699(12)
V1B C8B 2.233(2)
V1B C1B 2.247(2)
V1B C6B 2.248(2)
V1B C5B 2.248(2)
V1B C7B 2.252(2)
V1B C10B 2.254(2)
V1B C9B 2.254(2)
V1B C2B 2.257(2)
V1B C4B 2.276(2)
V1B C3B 2.277(3)
C1B C2B 1.395(3)
C1B C5B 1.411(3)
C2B C3B 1.390(4)
C3B C4B 1.385(4)
C4B C5B 1.412(4)
C6B C7B 1.400(4)
C6B C10B 1.417(3)
C7B C8B 1.397(3)
C8B C9B 1.436(3)
C9B C10B 1.409(3)
C9B B1B 1.636(3)
C11B C12B 1.373(3)
C11B C16B 1.395(3)
C11B B1B 1.655(3)
C12B C13B 1.380(3)
C12B F12B 1.384(2)
C13B F13B 1.346(3)
C13B C14B 1.370(3)
C14B F14B 1.345(3)
C14B C15B 1.373(3)
C15B F15B 1.349(2)
C15B C16B 1.373(3)
C16B F16B 1.352(2)
C21B C22B 1.387(3)
C21B C26B 1.394(3)
C21B B1B 1.658(3)
C22B F22B 1.357(2)
C22B C23B 1.383(3)
C23B F23B 1.341(3)
C23B C24B 1.376(3)
C24B F24B 1.346(2)
C24B C25B 1.374(3)
C25B F25B 1.348(2)
C25B C26B 1.376(3)
C26B F26B 1.355(2)
C31B C36B 1.376(3)
C31B C32B 1.394(3)
C31B B1B 1.655(3)
C32B F32B 1.352(3)
C32B C33B 1.381(3)
C33B F33B 1.345(3)
C33B C34B 1.373(4)
C34B F34B 1.346(3)
C34B C35B 1.366(4)
C35B F35B 1.341(3)
C35B C36B 1.405(4)
C36B F36B 1.356(3)
